data_7000786
loop_
_publ_author_name
'Ramasamy, Karthik'
'Malik, Mohammad A.'
'O'Brien, Paul'
'Raftery, James'

_publ_section_title
;
 The synthesis and structure of a cadmium complex of
 dimorpholinodithioacetylacetonate and its use as single source
 precursor for CdS thin films or nanorods
;
_journal_issue 12
_journal_name_full 'Dalton Transactions'
_journal_page_first 2196
_journal_page_last 2200
_journal_paper_doi 10.1039/b816909h
_journal_year 2009
_chemical_formula_sum 'C22 H36 Cd N6 O10 S4'
_chemical_formula_weight 785.21
_chemical_name_systematic
;
?
;
_space_group_IT_number 2
_symmetry_cell_setting triclinic
_symmetry_space_group_name_Hall '-P 1'
_symmetry_space_group_name_H-M 'P -1'
_atom_sites_solution_hydrogens geom
_atom_sites_solution_primary direct
_atom_sites_solution_secondary difmap
_audit_creation_method SHELXL-97
_cell_angle_alpha 97.480(4)
_cell_angle_beta 112.429(3)
_cell_angle_gamma 100.832(4)
_cell_formula_units_Z 1
_cell_length_a 8.564(2)
_cell_length_b 9.404(2)
_cell_length_c 10.519(3)
_cell_measurement_reflns_used 4872
_cell_measurement_temperature 100(2)
_cell_measurement_theta_max 28.239
_cell_measurement_theta_min 2.15
_cell_volume 749.9(3)
_computing_cell_refinement 'Bruker SMART'
_computing_data_collection 'Bruker SMART'
_computing_data_reduction 'Bruker SAINT'
_computing_molecular_graphics 'Bruker SHELXTL'
_computing_publication_material 'Bruker SHELXTL'
_computing_structure_refinement 'SHELXL-97 (Sheldrick, 1997)'
_computing_structure_solution 'SHELXS-97 (Sheldrick, 1990)'
_diffrn_ambient_temperature 100(2)
_diffrn_measured_fraction_theta_full 0.990
_diffrn_measured_fraction_theta_max 0.906
_diffrn_measurement_device_type 'CCD area detector'
_diffrn_measurement_method 'phi and omega scans'
_diffrn_radiation_monochromator graphite
_diffrn_radiation_source 'fine-focus sealed tube'
_diffrn_radiation_type MoK\a
_diffrn_radiation_wavelength 0.71073
_diffrn_reflns_av_R_equivalents 0.0345
_diffrn_reflns_av_sigmaI/netI 0.0456
_diffrn_reflns_limit_h_max 11
_diffrn_reflns_limit_h_min -10
_diffrn_reflns_limit_k_max 12
_diffrn_reflns_limit_k_min -12
_diffrn_reflns_limit_l_max 13
_diffrn_reflns_limit_l_min -13
_diffrn_reflns_number 6436
_diffrn_reflns_theta_full 25.00
_diffrn_reflns_theta_max 28.28
_diffrn_reflns_theta_min 2.15
_exptl_absorpt_coefficient_mu 1.070
_exptl_absorpt_correction_T_max 0.7757
_exptl_absorpt_correction_T_min 0.7057
_exptl_absorpt_correction_type multi-scan
_exptl_absorpt_process_details SADABS
_exptl_crystal_colour white
_exptl_crystal_density_diffrn 1.739
_exptl_crystal_density_method 'not measured'
_exptl_crystal_description block
_exptl_crystal_F_000 402
_exptl_crystal_size_max 0.35
_exptl_crystal_size_mid 0.30
_exptl_crystal_size_min 0.25
_refine_diff_density_max 2.813
_refine_diff_density_min -2.132
_refine_diff_density_rms 0.180
_refine_ls_extinction_method none
_refine_ls_goodness_of_fit_ref 1.059
_refine_ls_hydrogen_treatment constr
_refine_ls_matrix_type full
_refine_ls_number_parameters 196
_refine_ls_number_reflns 3376
_refine_ls_number_restraints 0
_refine_ls_restrained_S_all 1.059
_refine_ls_R_factor_all 0.0482
_refine_ls_R_factor_gt 0.0471
_refine_ls_shift/su_max 0.000
_refine_ls_shift/su_mean 0.000
_refine_ls_structure_factor_coef Fsqd
_refine_ls_weighting_details 'calc w=1/[\s^2^(Fo^2^)+(0.0947P)^2^+0.5567P] where P=(Fo^2^+2Fc^2^)/3'
_refine_ls_weighting_scheme calc
_refine_ls_wR_factor_gt 0.1283
_refine_ls_wR_factor_ref 0.1303
_reflns_number_gt 3243
_reflns_number_total 3376
_reflns_threshold_expression >2sigma(I)
_cod_data_source_file b816909h.txt
_cod_data_source_block s2853na
_cod_depositor_comments
;
The following automatic conversions were performed:
'_symmetry_cell_setting' value 'Triclinic' changed to 'triclinic'
according to '/home/saulius/struct/CIF-dictionaries/cif_core.dic'
dictionary named 'cif_core.dic' version 2.4.1 from 2010-06-29.

Automatic conversion script
Id: cif_fix_enum 1527 2010-12-29 10:47:43Z saulius 
;
_cod_original_cell_volume 749.8(3)
_cod_original_sg_symbol_H-M P-1
_cod_database_code 7000786

loop_
_symmetry_equiv_pos_as_xyz
'x, y, z'
'-x, -y, -z'

loop_
_atom_site_label
_atom_site_type_symbol
_atom_site_fract_x
_atom_site_fract_y
_atom_site_fract_z
_atom_site_U_iso_or_equiv
_atom_site_adp_type
_atom_site_occupancy
_atom_site_symmetry_multiplicity
_atom_site_calc_flag
_atom_site_refinement_flags
_atom_site_disorder_assembly
_atom_site_disorder_group
C1 C -0.3742(4) 0.1781(3) 0.0071(3) 0.0159(6) Uani 1 1 d . . .
H1A H -0.4952 0.1595 0.0003 0.019 Uiso 1 1 calc R . .
H1B H -0.3459 0.0813 -0.0053 0.019 Uiso 1 1 calc R . .
C2 C -0.3597(4) 0.2572(3) -0.1069(3) 0.0179(6) Uani 1 1 d . . .
H2A H -0.2403 0.2699 -0.1027 0.021 Uiso 1 1 calc R . .
H2B H -0.4434 0.1952 -0.2007 0.021 Uiso 1 1 calc R . .
C3 C -0.2708(4) 0.4910(3) 0.0413(3) 0.0183(6) Uani 1 1 d . . .
H3A H -0.2951 0.5897 0.0514 0.022 Uiso 1 1 calc R . .
H3B H -0.1520 0.5051 0.0439 0.022 Uiso 1 1 calc R . .
C4 C -0.2771(4) 0.4235(3) 0.1630(3) 0.0155(6) Uani 1 1 d . . .
H4A H -0.1847 0.4867 0.2529 0.019 Uiso 1 1 calc R . .
H4B H -0.3917 0.4190 0.1666 0.019 Uiso 1 1 calc R . .
C5 C -0.1441(4) 0.2210(3) 0.2474(3) 0.0127(5) Uani 1 1 d . . .
C6 C -0.0080(4) 0.3327(3) 0.3789(3) 0.0139(5) Uani 1 1 d . . .
H6A H -0.0526 0.3375 0.4530 0.017 Uiso 1 1 calc R . .
H6B H 0.0089 0.4321 0.3568 0.017 Uiso 1 1 calc R . .
C7 C 0.1686(4) 0.2956(3) 0.4366(3) 0.0133(5) Uani 1 1 d . . .
C8 C 0.2069(4) 0.3323(3) 0.2194(3) 0.0168(6) Uani 1 1 d . . .
H8A H 0.2897 0.4194 0.2165 0.020 Uiso 1 1 calc R . .
H8B H 0.0897 0.3516 0.1884 0.020 Uiso 1 1 calc R . .
C9 C 0.2002(4) 0.1931(4) 0.1227(3) 0.0194(6) Uani 1 1 d . . .
H9A H 0.1150 0.1071 0.1245 0.023 Uiso 1 1 calc R . .
H9B H 0.1608 0.2068 0.0246 0.023 Uiso 1 1 calc R . .
C10 C 0.4260(4) 0.1394(4) 0.3078(3) 0.0228(7) Uani 1 1 d . . .
H10A H 0.5420 0.1181 0.3367 0.027 Uiso 1 1 calc R . .
H10B H 0.3426 0.0520 0.3096 0.027 Uiso 1 1 calc R . .
C11 C 0.4378(4) 0.2743(4) 0.4108(3) 0.0214(6) Uani 1 1 d . . .
H11A H 0.4735 0.2544 0.5067 0.026 Uiso 1 1 calc R . .
H11B H 0.5264 0.3607 0.4139 0.026 Uiso 1 1 calc R . .
Cd1 Cd 0.0000 0.0000 0.5000 0.01344(13) Uani 1 2 d S . .
N1 N -0.2512(3) 0.2724(3) 0.1458(3) 0.0140(5) Uani 1 1 d . . .
N2 N 0.2651(3) 0.3067(3) 0.3643(3) 0.0146(5) Uani 1 1 d . . .
N3 N 0.1324(3) -0.2298(3) 0.3370(3) 0.0157(5) Uani 1 1 d . . .
O1 O -0.3951(3) 0.3987(2) -0.0906(2) 0.0197(5) Uani 1 1 d . . .
O2 O 0.3691(3) 0.1643(3) 0.1673(2) 0.0214(5) Uani 1 1 d . . .
O3 O 0.0471(3) -0.2072(3) 0.2205(2) 0.0260(5) Uani 1 1 d . . .
O4 O 0.1927(3) -0.1257(3) 0.4473(2) 0.0207(5) Uani 1 1 d . . .
O5 O 0.1628(3) -0.3527(3) 0.3502(3) 0.0268(5) Uani 1 1 d . . .
S1 S -0.15074(9) 0.03859(8) 0.23451(7) 0.01453(18) Uani 1 1 d . . .
S2 S 0.24010(9) 0.25454(8) 0.59909(7) 0.01500(18) Uani 1 1 d . . .

loop_
_atom_site_aniso_label
_atom_site_aniso_U_11
_atom_site_aniso_U_22
_atom_site_aniso_U_33
_atom_site_aniso_U_23
_atom_site_aniso_U_13
_atom_site_aniso_U_12
C1 0.0148(13) 0.0180(14) 0.0093(12) 0.0012(10) -0.0009(11) 0.0055(11)
C2 0.0133(14) 0.0223(15) 0.0138(14) 0.0041(11) 0.0008(11) 0.0055(11)
C3 0.0146(14) 0.0175(14) 0.0191(14) 0.0067(11) 0.0015(12) 0.0053(11)
C4 0.0157(14) 0.0150(13) 0.0138(13) 0.0040(10) 0.0019(11) 0.0082(11)
C5 0.0109(13) 0.0162(13) 0.0093(12) 0.0015(10) 0.0021(10) 0.0046(10)
C6 0.0149(13) 0.0137(13) 0.0104(12) 0.0017(10) 0.0014(11) 0.0068(10)
C7 0.0127(13) 0.0115(12) 0.0103(13) 0.0002(10) -0.0001(11) 0.0032(10)
C8 0.0165(14) 0.0212(14) 0.0119(13) 0.0045(11) 0.0046(11) 0.0053(11)
C9 0.0179(15) 0.0257(16) 0.0123(13) 0.0024(11) 0.0040(12) 0.0065(12)
C10 0.0183(15) 0.0334(18) 0.0196(15) 0.0090(13) 0.0071(13) 0.0127(13)
C11 0.0082(13) 0.0337(17) 0.0166(14) 0.0039(13) -0.0003(11) 0.0057(12)
Cd1 0.01262(19) 0.01414(19) 0.00988(18) 0.00290(12) 0.00006(13) 0.00489(12)
N1 0.0127(11) 0.0137(11) 0.0119(11) 0.0022(9) 0.0006(9) 0.0055(9)
N2 0.0105(11) 0.0179(12) 0.0101(11) 0.0014(9) -0.0010(9) 0.0038(9)
N3 0.0112(11) 0.0183(12) 0.0155(12) 0.0016(9) 0.0038(10) 0.0045(9)
O1 0.0185(11) 0.0203(11) 0.0152(10) 0.0060(8) 0.0004(9) 0.0059(9)
O2 0.0201(11) 0.0280(12) 0.0166(11) 0.0035(9) 0.0073(9) 0.0092(9)
O3 0.0258(13) 0.0355(14) 0.0146(11) 0.0043(10) 0.0028(10) 0.0161(11)
O4 0.0149(11) 0.0240(11) 0.0159(10) -0.0034(9) 0.0007(9) 0.0058(9)
O5 0.0226(12) 0.0161(11) 0.0385(14) 0.0079(10) 0.0073(11) 0.0080(9)
S1 0.0152(4) 0.0124(3) 0.0098(3) 0.0014(2) -0.0015(3) 0.0046(3)
S2 0.0130(4) 0.0175(4) 0.0087(3) 0.0017(3) -0.0011(3) 0.0039(3)

loop_
_atom_type_symbol
_atom_type_description
_atom_type_scat_dispersion_real
_atom_type_scat_dispersion_imag
_atom_type_scat_source
C C 0.0033 0.0016 'International Tables Vol C Tables 4.2.6.8 and 6.1.1.4'
H H 0.0000 0.0000 'International Tables Vol C Tables 4.2.6.8 and 6.1.1.4'
N N 0.0061 0.0033 'International Tables Vol C Tables 4.2.6.8 and 6.1.1.4'
O O 0.0106 0.0060 'International Tables Vol C Tables 4.2.6.8 and 6.1.1.4'
S S 0.1246 0.1234 'International Tables Vol C Tables 4.2.6.8 and 6.1.1.4'
Cd Cd -0.8075 1.2024 'International Tables Vol C Tables 4.2.6.8 and 6.1.1.4'

loop_
_geom_angle_atom_site_label_1
_geom_angle_atom_site_label_2
_geom_angle_atom_site_label_3
_geom_angle
_geom_angle_site_symmetry_1
_geom_angle_site_symmetry_3
_geom_angle_publ_flag
N1 C1 C2 108.6(2) . . ?
N1 C1 H1A 110.0 . . ?
C2 C1 H1A 110.0 . . ?
N1 C1 H1B 110.0 . . ?
C2 C1 H1B 110.0 . . ?
H1A C1 H1B 108.3 . . ?
O1 C2 C1 111.7(2) . . ?
O1 C2 H2A 109.3 . . ?
C1 C2 H2A 109.3 . . ?
O1 C2 H2B 109.3 . . ?
C1 C2 H2B 109.3 . . ?
H2A C2 H2B 107.9 . . ?
O1 C3 C4 111.2(2) . . ?
O1 C3 H3A 109.4 . . ?
C4 C3 H3A 109.4 . . ?
O1 C3 H3B 109.4 . . ?
C4 C3 H3B 109.4 . . ?
H3A C3 H3B 108.0 . . ?
N1 C4 C3 110.4(2) . . ?
N1 C4 H4A 109.6 . . ?
C3 C4 H4A 109.6 . . ?
N1 C4 H4B 109.6 . . ?
C3 C4 H4B 109.6 . . ?
H4A C4 H4B 108.1 . . ?
N1 C5 C6 117.9(2) . . ?
N1 C5 S1 122.9(2) . . ?
C6 C5 S1 119.1(2) . . ?
C5 C6 C7 113.6(2) . . ?
C5 C6 H6A 108.9 . . ?
C7 C6 H6A 108.9 . . ?
C5 C6 H6B 108.9 . . ?
C7 C6 H6B 108.9 . . ?
H6A C6 H6B 107.7 . . ?
N2 C7 C6 119.1(3) . . ?
N2 C7 S2 122.5(2) . . ?
C6 C7 S2 118.2(2) . . ?
N2 C8 C9 107.8(2) . . ?
N2 C8 H8A 110.2 . . ?
C9 C8 H8A 110.2 . . ?
N2 C8 H8B 110.2 . . ?
C9 C8 H8B 110.2 . . ?
H8A C8 H8B 108.5 . . ?
O2 C9 C8 110.4(2) . . ?
O2 C9 H9A 109.6 . . ?
C8 C9 H9A 109.6 . . ?
O2 C9 H9B 109.6 . . ?
C8 C9 H9B 109.6 . . ?
H9A C9 H9B 108.1 . . ?
O2 C10 C11 110.8(3) . . ?
O2 C10 H10A 109.5 . . ?
C11 C10 H10A 109.5 . . ?
O2 C10 H10B 109.5 . . ?
C11 C10 H10B 109.5 . . ?
H10A C10 H10B 108.1 . . ?
N2 C11 C10 108.8(3) . . ?
N2 C11 H11A 109.9 . . ?
C10 C11 H11A 109.9 . . ?
N2 C11 H11B 109.9 . . ?
C10 C11 H11B 109.9 . . ?
H11A C11 H11B 108.3 . . ?
O4 Cd1 O4 180.0 2_556 . ?
O4 Cd1 S2 88.28(6) 2_556 . ?
O4 Cd1 S2 91.72(6) . . ?
O4 Cd1 S2 91.72(6) 2_556 2_556 ?
O4 Cd1 S2 88.28(6) . 2_556 ?
S2 Cd1 S2 180.0 . 2_556 ?
O4 Cd1 S1 92.94(6) 2_556 2_556 ?
O4 Cd1 S1 87.06(6) . 2_556 ?
S2 Cd1 S1 84.09(2) . 2_556 ?
S2 Cd1 S1 95.91(2) 2_556 2_556 ?
O4 Cd1 S1 87.06(6) 2_556 . ?
O4 Cd1 S1 92.94(6) . . ?
S2 Cd1 S1 95.91(2) . . ?
S2 Cd1 S1 84.09(2) 2_556 . ?
S1 Cd1 S1 180.0 2_556 . ?
C5 N1 C1 123.0(2) . . ?
C5 N1 C4 124.8(2) . . ?
C1 N1 C4 111.8(2) . . ?
C7 N2 C11 123.5(3) . . ?
C7 N2 C8 125.2(2) . . ?
C11 N2 C8 110.8(2) . . ?
O3 N3 O5 121.5(3) . . ?
O3 N3 O4 120.1(3) . . ?
O5 N3 O4 118.4(3) . . ?
C3 O1 C2 109.8(2) . . ?
C9 O2 C10 110.3(2) . . ?
N3 O4 Cd1 119.72(18) . . ?
C5 S1 Cd1 106.89(10) . . ?
C7 S2 Cd1 90.96(10) . . ?

loop_
_geom_bond_atom_site_label_1
_geom_bond_atom_site_label_2
_geom_bond_distance
_geom_bond_site_symmetry_2
_geom_bond_publ_flag
C1 N1 1.471(4) . ?
C1 C2 1.523(4) . ?
C1 H1A 0.9900 . ?
C1 H1B 0.9900 . ?
C2 O1 1.423(4) . ?
C2 H2A 0.9900 . ?
C2 H2B 0.9900 . ?
C3 O1 1.422(4) . ?
C3 C4 1.515(4) . ?
C3 H3A 0.9900 . ?
C3 H3B 0.9900 . ?
C4 N1 1.477(4) . ?
C4 H4A 0.9900 . ?
C4 H4B 0.9900 . ?
C5 N1 1.331(4) . ?
C5 C6 1.519(4) . ?
C5 S1 1.692(3) . ?
C6 C7 1.526(4) . ?
C6 H6A 0.9900 . ?
C6 H6B 0.9900 . ?
C7 N2 1.319(4) . ?
C7 S2 1.705(3) . ?
C8 N2 1.480(4) . ?
C8 C9 1.527(4) . ?
C8 H8A 0.9900 . ?
C8 H8B 0.9900 . ?
C9 O2 1.431(4) . ?
C9 H9A 0.9900 . ?
C9 H9B 0.9900 . ?
C10 O2 1.435(4) . ?
C10 C11 1.517(5) . ?
C10 H10A 0.9900 . ?
C10 H10B 0.9900 . ?
C11 N2 1.476(4) . ?
C11 H11A 0.9900 . ?
C11 H11B 0.9900 . ?
Cd1 O4 2.385(2) 2_556 ?
Cd1 O4 2.385(2) . ?
Cd1 S2 2.6286(9) . ?
Cd1 S2 2.6286(9) 2_556 ?
Cd1 S1 2.6992(9) 2_556 ?
Cd1 S1 2.6992(9) . ?
N3 O3 1.234(4) . ?
N3 O5 1.245(3) . ?
N3 O4 1.277(3) . ?

loop_
_geom_torsion_atom_site_label_1
_geom_torsion_atom_site_label_2
_geom_torsion_atom_site_label_3
_geom_torsion_atom_site_label_4
_geom_torsion
_geom_torsion_site_symmetry_1
_geom_torsion_site_symmetry_2
_geom_torsion_site_symmetry_3
_geom_torsion_site_symmetry_4
_geom_torsion_publ_flag
N1 C1 C2 O1 -58.1(3) . . . . ?
O1 C3 C4 N1 55.8(3) . . . . ?
N1 C5 C6 C7 -141.1(3) . . . . ?
S1 C5 C6 C7 37.7(3) . . . . ?
C5 C6 C7 N2 69.3(3) . . . . ?
C5 C6 C7 S2 -115.5(2) . . . . ?
N2 C8 C9 O2 -59.6(3) . . . . ?
O2 C10 C11 N2 57.8(3) . . . . ?
C6 C5 N1 C1 172.6(2) . . . . ?
S1 C5 N1 C1 -6.1(4) . . . . ?
C6 C5 N1 C4 -15.2(4) . . . . ?
S1 C5 N1 C4 166.1(2) . . . . ?
C2 C1 N1 C5 -133.2(3) . . . . ?
C2 C1 N1 C4 53.7(3) . . . . ?
C3 C4 N1 C5 133.7(3) . . . . ?
C3 C4 N1 C1 -53.4(3) . . . . ?
C6 C7 N2 C11 179.7(3) . . . . ?
S2 C7 N2 C11 4.7(4) . . . . ?
C6 C7 N2 C8 -9.2(4) . . . . ?
S2 C7 N2 C8 175.8(2) . . . . ?
C10 C11 N2 C7 114.4(3) . . . . ?
C10 C11 N2 C8 -57.9(3) . . . . ?
C9 C8 N2 C7 -113.6(3) . . . . ?
C9 C8 N2 C11 58.5(3) . . . . ?
C4 C3 O1 C2 -59.8(3) . . . . ?
C1 C2 O1 C3 61.5(3) . . . . ?
C8 C9 O2 C10 61.1(3) . . . . ?
C11 C10 O2 C9 -60.0(3) . . . . ?
O3 N3 O4 Cd1 54.3(3) . . . . ?
O5 N3 O4 Cd1 -126.2(2) . . . . ?
O4 Cd1 O4 N3 -45(30) 2_556 . . . ?
S2 Cd1 O4 N3 -143.6(2) . . . . ?
S2 Cd1 O4 N3 36.4(2) 2_556 . . . ?
S1 Cd1 O4 N3 132.4(2) 2_556 . . . ?
S1 Cd1 O4 N3 -47.6(2) . . . . ?
N1 C5 S1 Cd1 -158.3(2) . . . . ?
C6 C5 S1 Cd1 23.1(2) . . . . ?
O4 Cd1 S1 C5 51.55(12) 2_556 . . . ?
O4 Cd1 S1 C5 -128.45(12) . . . . ?
S2 Cd1 S1 C5 -36.41(10) . . . . ?
S2 Cd1 S1 C5 143.58(10) 2_556 . . . ?
S1 Cd1 S1 C5 -5(7) 2_556 . . . ?
N2 C7 S2 Cd1 -114.3(2) . . . . ?
C6 C7 S2 Cd1 70.6(2) . . . . ?
O4 Cd1 S2 C7 -89.11(11) 2_556 . . . ?
O4 Cd1 S2 C7 90.89(11) . . . . ?
S2 Cd1 S2 C7 -97(20) 2_556 . . . ?
S1 Cd1 S2 C7 177.76(10) 2_556 . . . ?
S1 Cd1 S2 C7 -2.24(10) . . . . ?
